data_1569746
loop_
_publ_author_name
'Howell, Mitchell T.'
'Kei, Peter'
'Anokhin, Maksim V.'
'Losovyj, Yaroslav'
'Fronczek, Frank R.'
'Nesterov, Evgueni E.'

_publ_section_title
;
 Suzuki--Miyaura catalyst-transfer polymerization: new mechanistic
 insights
;
_journal_issue 37
_journal_name_full 'Polymer Chemistry'
_journal_page_first 4319
_journal_page_last 4337
_journal_paper_doi 10.1039/D3PY00580A
_journal_volume 14
_journal_year 2023
_chemical_formula_moiety 'C49 H58 N O2 P Pd, 0.25(C6 H14)'
_chemical_formula_sum 'C50.5 H61.5 N O2 P Pd'
_chemical_formula_weight 851.87
_space_group_crystal_system monoclinic
_space_group_IT_number 14
_space_group_name_Hall '-P 2ybc'
_space_group_name_H-M_alt 'P 1 21/c 1'
_atom_sites_solution_hydrogens geom
_audit_creation_method SHELXL-2018/1
_audit_update_record
;
2023-02-01 deposited with the CCDC.	2023-08-28 downloaded from the CCDC.
;
_cell_angle_alpha 90
_cell_angle_beta 90.752(2)
_cell_angle_gamma 90
_cell_formula_units_Z 8
_cell_length_a 24.539(3)
_cell_length_b 9.9099(13)
_cell_length_c 35.394(4)
_cell_measurement_reflns_used 4065
_cell_measurement_temperature 100.0(5)
_cell_measurement_theta_max 22.63
_cell_measurement_theta_min 2.22
_cell_volume 8606.3(18)
_computing_cell_refinement 'Bruker SAINT'
_computing_data_collection 'Bruker APEX3'
_computing_data_reduction 'Bruker SAINT'
_computing_structure_refinement 'SHELXL-2018/1 (Sheldrick, 2018)'
_computing_structure_solution 'SHELXT 2014/5 (Sheldrick, 2014)'
_diffrn_ambient_temperature 100.0(5)
_diffrn_measured_fraction_theta_full 1.000
_diffrn_measured_fraction_theta_max 0.997
_diffrn_measurement_device_type 'Bruker Kappa APEX-II DUO'
_diffrn_measurement_method '\f and \w scans'
_diffrn_radiation_monochromator 'TRIUMPH curved graphite'
_diffrn_radiation_source 'fine-focus sealed tube'
_diffrn_radiation_type MoK\a
_diffrn_radiation_wavelength 0.71073
_diffrn_reflns_av_R_equivalents 0.1121
_diffrn_reflns_av_unetI/netI 0.1455
_diffrn_reflns_Laue_measured_fraction_full 1.000
_diffrn_reflns_Laue_measured_fraction_max 0.997
_diffrn_reflns_limit_h_max 30
_diffrn_reflns_limit_h_min -30
_diffrn_reflns_limit_k_max 12
_diffrn_reflns_limit_k_min -9
_diffrn_reflns_limit_l_max 43
_diffrn_reflns_limit_l_min -44
_diffrn_reflns_number 52823
_diffrn_reflns_point_group_measured_fraction_full 1.000
_diffrn_reflns_point_group_measured_fraction_max 0.997
_diffrn_reflns_theta_full 25.242
_diffrn_reflns_theta_max 26.376
_diffrn_reflns_theta_min 1.151
_exptl_absorpt_coefficient_mu 0.509
_exptl_absorpt_correction_T_max 0.965
_exptl_absorpt_correction_T_min 0.847
_exptl_absorpt_correction_type multi-scan
_exptl_absorpt_process_details 'SADABS (Krause <i>et al.</i>, 2015)'
_exptl_crystal_colour orange
_exptl_crystal_density_diffrn 1.315
_exptl_crystal_description 'needle fragment'
_exptl_crystal_F_000 3588
_exptl_crystal_recrystallization_method 'Re-crystallisation from solvent: hexane'
_exptl_crystal_size_max 0.140
_exptl_crystal_size_mid 0.080
_exptl_crystal_size_min 0.070
_refine_diff_density_max 1.105
_refine_diff_density_min -0.936
_refine_diff_density_rms 0.110
_refine_ls_extinction_method none
_refine_ls_goodness_of_fit_ref 1.007
_refine_ls_hydrogen_treatment constr
_refine_ls_matrix_type full
_refine_ls_number_parameters 989
_refine_ls_number_reflns 17561
_refine_ls_number_restraints 32
_refine_ls_restrained_S_all 1.007
_refine_ls_R_factor_all 0.1403
_refine_ls_R_factor_gt 0.0627
_refine_ls_shift/su_max 0.003
_refine_ls_shift/su_mean 0.000
_refine_ls_structure_factor_coef Fsqd
_refine_ls_weighting_details 'w=1/[\s^2^(Fo^2^)+(0.0308P)^2^+6.1953P] where P=(Fo^2^+2Fc^2^)/3'
_refine_ls_weighting_scheme calc
_refine_ls_wR_factor_gt 0.1060
_refine_ls_wR_factor_ref 0.1310
_reflns_Friedel_coverage 0.000
_reflns_number_gt 9799
_reflns_number_total 17561
_reflns_threshold_expression 'I > 2\s(I)'
_cod_data_source_file d3py00580a2.cif
_cod_data_source_block Nesterov7
_cod_depositor_comments 'Adding full bibliography for 1569745--1569747.cif.'
_cod_original_cell_volume 8606.5(19)
_cod_original_sg_symbol_H-M 'P 21/c'
_cod_original_formula_sum 'C50.50 H61.50 N O2 P Pd'
_cod_database_code 1569746
_shelx_shelxl_version_number 2018/1
_shelx_space_group_comment
;
The symmetry employed for this shelxl refinement is uniquely defined
by the following loop, which should always be used as a source of
symmetry information in preference to the above space-group names.
They are only intended as comments.
;
_shelx_estimated_absorpt_t_min 0.932
_shelx_estimated_absorpt_t_max 0.965

loop_
_space_group_symop_operation_xyz
'x, y, z'
'-x, y+1/2, -z+1/2'
'-x, -y, -z'
'x, -y-1/2, z-1/2'

loop_
_atom_site_label
_atom_site_type_symbol
_atom_site_fract_x
_atom_site_fract_y
_atom_site_fract_z
_atom_site_U_iso_or_equiv
_atom_site_adp_type
_atom_site_occupancy
_atom_site_site_symmetry_order
_atom_site_calc_flag
_atom_site_refinement_flags_posn
_atom_site_refinement_flags_adp
_atom_site_refinement_flags_occupancy
_atom_site_disorder_assembly
_atom_site_disorder_group
Pd1 Pd 0.34352(2) 0.54118(4) 0.64229(2) 0.01931(11) Uani 1 1 d D . . . .
P1 P 0.42281(5) 0.64488(13) 0.66054(4) 0.0188(3) Uani 1 1 d . . . . .
O1 O 0.29495(14) 0.8696(4) 0.65099(10) 0.0362(10) Uani 1 1 d . . . . .
O2 O 0.38009(13) 0.6455(3) 0.55245(9) 0.0221(8) Uani 1 1 d . . . . .
N1 N 0.28143(17) 0.4202(4) 0.62008(11) 0.0247(11) Uani 1 1 d . . . . .
C1 C 0.42800(19) 0.8016(5) 0.63455(13) 0.0185(12) Uani 1 1 d . . . . .
C2 C 0.4712(2) 0.8935(5) 0.63919(14) 0.0220(12) Uani 1 1 d . . . . .
H2 H 0.499396 0.874393 0.657050 0.026 Uiso 1 1 calc R U . . .
C3 C 0.4735(2) 1.0114(5) 0.61822(15) 0.0281(13) Uani 1 1 d . . . . .
H3 H 0.503258 1.071744 0.621387 0.034 Uiso 1 1 calc R U . . .
C4 C 0.4321(2) 1.0404(5) 0.59269(15) 0.0264(13) Uani 1 1 d . . . . .
H4 H 0.433583 1.120639 0.578060 0.032 Uiso 1 1 calc R U . . .
C5 C 0.3886(2) 0.9534(5) 0.58832(14) 0.0256(12) Uani 1 1 d . . . . .
H5 H 0.359823 0.975629 0.571204 0.031 Uiso 1 1 calc R U . . .
C6 C 0.38635(19) 0.8332(5) 0.60873(14) 0.0179(11) Uani 1 1 d . . . . .
C7 C 0.33621(19) 0.7486(5) 0.60295(14) 0.0196(12) Uani 1 1 d . . . . .
C8 C 0.2877(2) 0.7855(5) 0.62088(15) 0.0271(13) Uani 1 1 d . . . . .
C9 C 0.2373(2) 0.7436(5) 0.60717(15) 0.0252(13) Uani 1 1 d . . . . .
H9 H 0.205001 0.766543 0.620163 0.030 Uiso 1 1 calc R U . . .
C10 C 0.2347(2) 0.6686(5) 0.57462(15) 0.0257(13) Uani 1 1 d . . . . .
H10 H 0.200104 0.640120 0.565343 0.031 Uiso 1 1 calc R U . . .
C11 C 0.2805(2) 0.6333(5) 0.55499(14) 0.0234(12) Uani 1 1 d . . . . .
H11 H 0.277509 0.583082 0.532190 0.028 Uiso 1 1 calc R U . . .
C12 C 0.33144(19) 0.6724(5) 0.56910(14) 0.0190(12) Uani 1 1 d . . . . .
C13 C 0.2470(2) 0.9418(7) 0.66607(18) 0.0493(19) Uani 1 1 d . . . . .
H13 H 0.219358 0.956430 0.645488 0.059 Uiso 1 1 calc R U . . .
C14 C 0.2676(3) 1.0748(7) 0.6804(2) 0.066(2) Uani 1 1 d . . . . .
H14A H 0.236947 1.128804 0.689365 0.099 Uiso 1 1 calc R U . . .
H14B H 0.285804 1.122951 0.659902 0.099 Uiso 1 1 calc R U . . .
H14C H 0.293578 1.059701 0.701224 0.099 Uiso 1 1 calc R U . . .
C15 C 0.2240(3) 0.8577(7) 0.6959(2) 0.070(2) Uani 1 1 d . . . . .
H15A H 0.217657 0.766391 0.686159 0.105 Uiso 1 1 calc R U . . .
H15B H 0.189361 0.896636 0.704060 0.105 Uiso 1 1 calc R U . . .
H15C H 0.249481 0.853846 0.717400 0.105 Uiso 1 1 calc R U . . .
C16 C 0.3805(2) 0.5942(5) 0.51402(13) 0.0233(12) Uani 1 1 d . . . . .
H16 H 0.352354 0.521938 0.511021 0.028 Uiso 1 1 calc R U . . .
C17 C 0.3683(2) 0.7085(5) 0.48661(15) 0.0331(14) Uani 1 1 d . . . . .
H17A H 0.336098 0.758004 0.494980 0.050 Uiso 1 1 calc R U . . .
H17B H 0.361411 0.671336 0.461334 0.050 Uiso 1 1 calc R U . . .
H17C H 0.399606 0.769858 0.485813 0.050 Uiso 1 1 calc R U . . .
C18 C 0.43598(19) 0.5354(5) 0.50858(14) 0.0256(12) Uani 1 1 d . . . . .
H18A H 0.463667 0.604352 0.513855 0.038 Uiso 1 1 calc R U . . .
H18B H 0.439366 0.504102 0.482445 0.038 Uiso 1 1 calc R U . . .
H18C H 0.441260 0.459105 0.525867 0.038 Uiso 1 1 calc R U . . .
C19 C 0.4358(2) 0.6993(5) 0.70971(14) 0.0281(13) Uani 1 1 d . . . . .
H19 H 0.469295 0.756661 0.708751 0.034 Uiso 1 1 calc R U . . .
C20 C 0.3914(2) 0.7910(6) 0.72355(15) 0.0404(16) Uani 1 1 d . . . . .
H20A H 0.355940 0.743547 0.721860 0.049 Uiso 1 1 calc R U . . .
H20B H 0.389221 0.871989 0.707217 0.049 Uiso 1 1 calc R U . . .
C21 C 0.4023(3) 0.8344(6) 0.76452(15) 0.0518(19) Uani 1 1 d . . . . .
H21A H 0.434969 0.892843 0.765583 0.062 Uiso 1 1 calc R U . . .
H21B H 0.370927 0.887666 0.773623 0.062 Uiso 1 1 calc R U . . .
C22 C 0.4110(4) 0.7139(7) 0.79008(17) 0.074(3) Uani 1 1 d . . . . .
H22A H 0.418831 0.745459 0.816122 0.089 Uiso 1 1 calc R U . . .
H22B H 0.377257 0.659145 0.790576 0.089 Uiso 1 1 calc R U . . .
C23 C 0.4568(3) 0.6289(7) 0.77698(16) 0.0549(19) Uani 1 1 d . . . . .
H23A H 0.459970 0.548940 0.793629 0.066 Uiso 1 1 calc R U . . .
H23B H 0.491075 0.680987 0.779488 0.066 Uiso 1 1 calc R U . . .
C24 C 0.4505(2) 0.5815(5) 0.73638(14) 0.0317(14) Uani 1 1 d . . . . .
H24A H 0.421499 0.512157 0.734854 0.038 Uiso 1 1 calc R U . . .
H24B H 0.484958 0.539638 0.728157 0.038 Uiso 1 1 calc R U . . .
C25 C 0.48390(18) 0.5458(5) 0.64810(13) 0.0179(11) Uani 1 1 d . . . . .
H25 H 0.484430 0.465261 0.665107 0.022 Uiso 1 1 calc R U . . .
C26 C 0.48012(19) 0.4919(5) 0.60764(13) 0.0214(12) Uani 1 1 d . . . . .
H26A H 0.444855 0.444973 0.603818 0.026 Uiso 1 1 calc R U . . .
H26B H 0.481618 0.568147 0.589614 0.026 Uiso 1 1 calc R U . . .
C27 C 0.5267(2) 0.3943(5) 0.59991(15) 0.0275(13) Uani 1 1 d . . . . .
H27A H 0.523973 0.362348 0.573453 0.033 Uiso 1 1 calc R U . . .
H27B H 0.523533 0.314929 0.616705 0.033 Uiso 1 1 calc R U . . .
C28 C 0.5823(2) 0.4613(5) 0.60644(14) 0.0284(13) Uani 1 1 d . . . . .
H28A H 0.611388 0.393053 0.603558 0.034 Uiso 1 1 calc R U . . .
H28B H 0.587721 0.532087 0.587122 0.034 Uiso 1 1 calc R U . . .
C29 C 0.58657(19) 0.5239(5) 0.64553(14) 0.0250(12) Uani 1 1 d . . . . .
H29A H 0.587737 0.451164 0.664701 0.030 Uiso 1 1 calc R U . . .
H29B H 0.621041 0.575397 0.647628 0.030 Uiso 1 1 calc R U . . .
C30 C 0.53912(19) 0.6173(5) 0.65373(14) 0.0230(12) Uani 1 1 d . . . . .
H30A H 0.540792 0.696580 0.636778 0.028 Uiso 1 1 calc R U . . .
H30B H 0.542240 0.650013 0.680100 0.028 Uiso 1 1 calc R U . . .
C31 C 0.3574(3) 0.3936(6) 0.67988(18) 0.0192(18) Uiso 0.750(7) 1 d D . P A 1
C32 C 0.3342(3) 0.3967(7) 0.7155(2) 0.0255(19) Uiso 0.750(7) 1 d D . P A 1
C33 C 0.3482(3) 0.2917(8) 0.7411(2) 0.035(2) Uiso 0.750(7) 1 d D . P A 1
H33 H 0.332822 0.290831 0.765567 0.042 Uiso 0.750(7) 1 calc R U P A 1
C34 C 0.3838(4) 0.1909(9) 0.7308(3) 0.040(2) Uiso 0.750(7) 1 d D . P A 1
H34 H 0.394840 0.125455 0.749001 0.048 Uiso 0.750(7) 1 calc R U P A 1
C35 C 0.4033(3) 0.1838(8) 0.6952(2) 0.040(2) Uiso 0.750(7) 1 d D . P A 1
H35 H 0.425448 0.110086 0.687810 0.048 Uiso 0.750(7) 1 calc R U P A 1
C36 C 0.3904(3) 0.2853(8) 0.6700(2) 0.032(2) Uiso 0.750(7) 1 d D . P A 1
H36 H 0.404527 0.281208 0.645130 0.039 Uiso 0.750(7) 1 calc R U P A 1
C37 C 0.2966(3) 0.5048(7) 0.7282(2) 0.030(2) Uiso 0.750(7) 1 d D . P A 1
H37A H 0.297712 0.580511 0.710453 0.045 Uiso 0.750(7) 1 calc R U P A 1
H37B H 0.307984 0.535986 0.753421 0.045 Uiso 0.750(7) 1 calc R U P A 1
H37C H 0.259435 0.469145 0.729287 0.045 Uiso 0.750(7) 1 calc R U P A 1
C31A C 0.3479(9) 0.4238(17) 0.6898(4) 0.024(3) Uiso 0.250(7) 1 d D U P A 2
C32A C 0.3755(8) 0.2989(17) 0.6934(5) 0.024(3) Uiso 0.250(7) 1 d D U P A 2
C33A C 0.3754(10) 0.228(2) 0.7289(5) 0.024(3) Uiso 0.250(7) 1 d D U P A 2
H33A H 0.392154 0.142335 0.731228 0.028 Uiso 0.250(7) 1 calc R U P A 2
C34A C 0.3509(8) 0.2869(19) 0.7591(5) 0.024(3) Uiso 0.250(7) 1 d D U P A 2
H34A H 0.355828 0.247810 0.783446 0.028 Uiso 0.250(7) 1 calc R U P A 2
C35A C 0.3201(8) 0.3982(17) 0.7555(5) 0.024(3) Uiso 0.250(7) 1 d D U P A 2
H35A H 0.299800 0.431024 0.776204 0.028 Uiso 0.250(7) 1 calc R U P A 2
C36A C 0.3183(8) 0.465(2) 0.7211(5) 0.024(3) Uiso 0.250(7) 1 d D U P A 2
H36A H 0.295713 0.541960 0.718681 0.028 Uiso 0.250(7) 1 calc R U P A 2
C37A C 0.4043(8) 0.240(2) 0.6601(5) 0.024(3) Uiso 0.250(7) 1 d D U P A 2
H37D H 0.388628 0.151976 0.653913 0.035 Uiso 0.250(7) 1 calc R U P A 2
H37E H 0.443135 0.229938 0.666242 0.035 Uiso 0.250(7) 1 calc R U P A 2
H37F H 0.399984 0.300851 0.638367 0.035 Uiso 0.250(7) 1 calc R U P A 2
C38 C 0.2907(2) 0.3330(5) 0.59028(14) 0.0229(12) Uani 1 1 d . . . . .
C39 C 0.3369(2) 0.3249(5) 0.56750(14) 0.0251(13) Uani 1 1 d . . . . .
H39 H 0.367893 0.379750 0.572405 0.030 Uiso 1 1 calc R U . . .
C40 C 0.3360(2) 0.2354(5) 0.53790(15) 0.0313(14) Uani 1 1 d . . . . .
H40 H 0.366877 0.229506 0.522087 0.038 Uiso 1 1 calc R U . . .
C41 C 0.2915(3) 0.1535(6) 0.53041(16) 0.0397(17) Uani 1 1 d . . . . .
H41 H 0.292166 0.093618 0.509455 0.048 Uiso 1 1 calc R U . . .
C42 C 0.2461(2) 0.1577(6) 0.55301(17) 0.0388(16) Uani 1 1 d . . . . .
H42 H 0.216064 0.099479 0.548092 0.047 Uiso 1 1 calc R U . . .
C43 C 0.2448(2) 0.2480(5) 0.58308(16) 0.0321(14) Uani 1 1 d . . . . .
C44 C 0.2055(2) 0.2845(6) 0.61063(17) 0.0352(15) Uani 1 1 d . . . . .
C45 C 0.1526(2) 0.2379(6) 0.61914(19) 0.0450(17) Uani 1 1 d . . . . .
H45 H 0.136403 0.167227 0.604768 0.054 Uiso 1 1 calc R U . . .
C46 C 0.1250(2) 0.2962(7) 0.64852(19) 0.0483(18) Uani 1 1 d . . . . .
H46 H 0.090119 0.262695 0.655115 0.058 Uiso 1 1 calc R U . . .
C47 C 0.1473(2) 0.4030(6) 0.66857(17) 0.0411(16) Uani 1 1 d . . . . .
H47 H 0.126779 0.444273 0.687982 0.049 Uiso 1 1 calc R U . . .
C48 C 0.1992(2) 0.4510(6) 0.66086(16) 0.0341(14) Uani 1 1 d . . . . .
H48 H 0.214277 0.524017 0.674905 0.041 Uiso 1 1 calc R U . . .
C49 C 0.2290(2) 0.3898(5) 0.63203(15) 0.0268(13) Uani 1 1 d . . . . .
Pd2 Pd 0.85018(2) 0.72445(4) 0.62406(2) 0.02282(11) Uani 1 1 d D . . . .
P2 P 0.92740(5) 0.62232(14) 0.64582(4) 0.0236(3) Uani 1 1 d . . . . .
O3 O 0.80135(14) 0.4067(4) 0.63325(11) 0.0414(11) Uani 1 1 d . . . . .
O4 O 0.89158(15) 0.6076(4) 0.53293(10) 0.0327(9) Uani 1 1 d . . . . .
N2 N 0.79232(17) 0.8488(4) 0.59839(12) 0.0268(11) Uani 1 1 d . . . . .
C50 C 0.9345(2) 0.4658(5) 0.61994(14) 0.0228(12) Uani 1 1 d . . . . .
C51 C 0.9780(2) 0.3766(5) 0.62574(16) 0.0328(14) Uani 1 1 d . . . . .
H51 H 1.005161 0.397498 0.644231 0.039 Uiso 1 1 calc R U . . .
C52 C 0.9824(2) 0.2591(6) 0.60518(17) 0.0378(16) Uani 1 1 d . . . . .
H52 H 1.012601 0.200656 0.609224 0.045 Uiso 1 1 calc R U . . .
C53 C 0.9428(2) 0.2266(6) 0.57870(18) 0.0432(17) Uani 1 1 d . . . . .
H53 H 0.945465 0.145227 0.564644 0.052 Uiso 1 1 calc R U . . .
C54 C 0.8993(2) 0.3124(6) 0.57269(17) 0.0405(16) Uani 1 1 d . . . . .
H54 H 0.872136 0.289559 0.554427 0.049 Uiso 1 1 calc R U . . .
C55 C 0.8947(2) 0.4325(5) 0.59308(16) 0.0301(14) Uani 1 1 d . . . . .
C56 C 0.8452(2) 0.5183(5) 0.58432(15) 0.0277(13) Uani 1 1 d . . . . .
C57 C 0.7957(2) 0.4864(5) 0.60209(17) 0.0324(14) Uani 1 1 d . . . . .
C58 C 0.7456(2) 0.5299(6) 0.58700(17) 0.0357(15) Uani 1 1 d . . . . .
H58 H 0.712596 0.512079 0.599834 0.043 Uiso 1 1 calc R U . . .
C59 C 0.7451(2) 0.5990(6) 0.55314(18) 0.0399(16) Uani 1 1 d . . . . .
H59 H 0.711154 0.628001 0.542784 0.048 Uiso 1 1 calc R U . . .
C60 C 0.7924(2) 0.6276(5) 0.53375(17) 0.0381(16) Uani 1 1 d . . . . .
H60 H 0.790964 0.674238 0.510302 0.046 Uiso 1 1 calc R U . . .
C61 C 0.8418(2) 0.5868(5) 0.54927(16) 0.0286(13) Uani 1 1 d . . . . .
C62 C 0.7531(2) 0.3387(7) 0.6480(2) 0.0501(19) Uani 1 1 d . . . . .
H62 H 0.726690 0.319837 0.626894 0.060 Uiso 1 1 calc R U . . .
C63 C 0.7279(3) 0.4277(8) 0.6758(2) 0.075(2) Uani 1 1 d . . . . .
H63A H 0.751711 0.434528 0.698213 0.113 Uiso 1 1 calc R U . . .
H63B H 0.692577 0.390562 0.683107 0.113 Uiso 1 1 calc R U . . .
H63C H 0.722664 0.517555 0.664805 0.113 Uiso 1 1 calc R U . . .
C64 C 0.7733(3) 0.2079(7) 0.6648(2) 0.072(2) Uani 1 1 d . . . . .
H64A H 0.796730 0.226980 0.686788 0.109 Uiso 1 1 calc R U . . .
H64B H 0.794058 0.158140 0.645904 0.109 Uiso 1 1 calc R U . . .
H64C H 0.742081 0.153377 0.672712 0.109 Uiso 1 1 calc R U . . .
C65 C 0.8939(3) 0.6502(7) 0.49348(16) 0.0462(17) Uani 1 1 d . . . . .
H65 H 0.866049 0.722006 0.488518 0.055 Uiso 1 1 calc R U . . .
C66 C 0.9501(3) 0.7070(7) 0.48849(17) 0.059(2) Uani 1 1 d . . . . .
H66A H 0.955880 0.781842 0.506183 0.088 Uiso 1 1 calc R U . . .
H66B H 0.953920 0.739769 0.462533 0.088 Uiso 1 1 calc R U . . .
H66C H 0.977211 0.636344 0.493488 0.088 Uiso 1 1 calc R U . . .
C67 C 0.8826(3) 0.5301(7) 0.46844(18) 0.074(2) Uani 1 1 d . . . . .
H67A H 0.909335 0.459110 0.473906 0.111 Uiso 1 1 calc R U . . .
H67B H 0.885234 0.557222 0.441897 0.111 Uiso 1 1 calc R U . . .
H67C H 0.845836 0.495963 0.473228 0.111 Uiso 1 1 calc R U . . .
C68 C 0.98769(19) 0.7252(5) 0.63369(14) 0.0240(12) Uani 1 1 d . . . . .
H68 H 0.983285 0.813569 0.646945 0.029 Uiso 1 1 calc R U . . .
C69 C 0.9876(2) 0.7566(6) 0.59152(15) 0.0338(14) Uani 1 1 d . . . . .
H69A H 0.951667 0.794023 0.583952 0.041 Uiso 1 1 calc R U . . .
H69B H 0.993279 0.672153 0.577166 0.041 Uiso 1 1 calc R U . . .
C70 C 1.0322(2) 0.8577(6) 0.58170(18) 0.0448(17) Uani 1 1 d . . . . .
H70A H 1.032186 0.872584 0.554041 0.054 Uiso 1 1 calc R U . . .
H70B H 1.024480 0.945155 0.594049 0.054 Uiso 1 1 calc R U . . .
C71 C 1.0876(2) 0.8082(6) 0.59435(16) 0.0396(16) Uani 1 1 d . . . . .
H71A H 1.115102 0.879274 0.589717 0.047 Uiso 1 1 calc R U . . .
H71B H 1.097654 0.727738 0.579407 0.047 Uiso 1 1 calc R U . . .
C72 C 1.0879(2) 0.7722(7) 0.63634(17) 0.0461(17) Uani 1 1 d . . . . .
H72A H 1.123742 0.733513 0.643481 0.055 Uiso 1 1 calc R U . . .
H72B H 1.082492 0.855185 0.651410 0.055 Uiso 1 1 calc R U . . .
C73 C 1.0433(2) 0.6712(6) 0.64550(16) 0.0369(15) Uani 1 1 d . . . . .
H73A H 1.050315 0.585268 0.632152 0.044 Uiso 1 1 calc R U . . .
H73B H 1.043680 0.652639 0.672992 0.044 Uiso 1 1 calc R U . . .
C74 C 0.9410(2) 0.5721(5) 0.69507(14) 0.0284(13) Uani 1 1 d . . . . .
H74 H 0.975940 0.520442 0.694718 0.034 Uiso 1 1 calc R U . . .
C75 C 0.8983(2) 0.4742(6) 0.71010(16) 0.0411(16) Uani 1 1 d . . . . .
H75A H 0.894912 0.395704 0.692937 0.049 Uiso 1 1 calc R U . . .
H75B H 0.862396 0.519665 0.711094 0.049 Uiso 1 1 calc R U . . .
C76 C 0.9152(3) 0.4259(6) 0.75003(17) 0.057(2) Uani 1 1 d . . . . .
H76A H 0.886332 0.366677 0.760130 0.069 Uiso 1 1 calc R U . . .
H76B H 0.949087 0.372179 0.748402 0.069 Uiso 1 1 calc R U . . .
C77 C 0.9245(3) 0.5437(7) 0.77698(18) 0.063(2) Uani 1 1 d . . . . .
H77A H 0.889651 0.592088 0.780728 0.075 Uiso 1 1 calc R U . . .
H77B H 0.937096 0.509044 0.801827 0.075 Uiso 1 1 calc R U . . .
C78 C 0.9660(3) 0.6394(7) 0.76172(16) 0.0496(18) Uani 1 1 d . . . . .
H78A H 1.001786 0.593665 0.760831 0.060 Uiso 1 1 calc R U . . .
H78B H 0.969528 0.717747 0.778951 0.060 Uiso 1 1 calc R U . . .
C79 C 0.9506(2) 0.6891(6) 0.72240(14) 0.0318(14) Uani 1 1 d . . . . .
H79A H 0.980099 0.747145 0.712740 0.038 Uiso 1 1 calc R U . . .
H79B H 0.917044 0.744332 0.723802 0.038 Uiso 1 1 calc R U . . .
C80 C 0.8613(3) 0.8710(7) 0.66182(18) 0.0199(18) Uiso 0.776(7) 1 d D . P B 1
C81 C 0.8366(3) 0.8686(7) 0.69669(19) 0.0257(19) Uiso 0.776(7) 1 d D . P B 1
C82 C 0.8477(3) 0.9716(8) 0.7231(2) 0.038(2) Uiso 0.776(7) 1 d D . P B 1
H82 H 0.830900 0.969402 0.747170 0.046 Uiso 0.776(7) 1 calc R U P B 1
C83 C 0.8822(4) 1.0743(9) 0.7146(2) 0.045(3) Uiso 0.776(7) 1 d D . P B 1
H83 H 0.890312 1.141437 0.732966 0.053 Uiso 0.776(7) 1 calc R U P B 1
C84 C 0.9061(3) 1.0817(7) 0.6784(2) 0.038(2) Uiso 0.776(7) 1 d D . P B 1
H84 H 0.929342 1.154656 0.671932 0.045 Uiso 0.776(7) 1 calc R U P B 1
C85 C 0.8951(3) 0.9823(7) 0.6534(2) 0.0266(18) Uiso 0.776(7) 1 d D . P B 1
H85 H 0.910715 0.987298 0.629029 0.032 Uiso 0.776(7) 1 calc R U P B 1
C86 C 0.7998(3) 0.7570(7) 0.7093(2) 0.034(2) Uiso 0.776(7) 1 d D . P B 1
H86A H 0.762197 0.789736 0.710024 0.052 Uiso 0.776(7) 1 calc R U P B 1
H86B H 0.811130 0.726930 0.734642 0.052 Uiso 0.776(7) 1 calc R U P B 1
H86C H 0.802214 0.681216 0.691638 0.052 Uiso 0.776(7) 1 calc R U P B 1
C80A C 0.8532(12) 0.845(2) 0.6695(5) 0.034(4) Uiso 0.224(7) 1 d D U P B 2
C81A C 0.8832(9) 0.962(2) 0.6721(6) 0.034(4) Uiso 0.224(7) 1 d D U P B 2
C82A C 0.8818(12) 1.046(2) 0.7047(6) 0.034(4) Uiso 0.224(7) 1 d D U P B 2
H82A H 0.899068 1.131611 0.705331 0.040 Uiso 0.224(7) 1 calc R U P B 2
C83A C 0.8543(11) 0.997(2) 0.7347(7) 0.034(4) Uiso 0.224(7) 1 d D U P B 2
H83A H 0.856502 1.045627 0.757738 0.040 Uiso 0.224(7) 1 calc R U P B 2
C84A C 0.8225(9) 0.877(2) 0.7339(6) 0.034(4) Uiso 0.224(7) 1 d D U P B 2
H84A H 0.802619 0.846514 0.755151 0.040 Uiso 0.224(7) 1 calc R U P B 2
C85A C 0.8225(10) 0.809(2) 0.7011(6) 0.034(4) Uiso 0.224(7) 1 d D U P B 2
H85A H 0.800015 0.730700 0.699087 0.040 Uiso 0.224(7) 1 calc R U P B 2
C86A C 0.9119(10) 1.021(2) 0.6386(6) 0.034(4) Uiso 0.224(7) 1 d D U P B 2
H86D H 0.911101 0.955767 0.617742 0.050 Uiso 0.224(7) 1 calc R U P B 2
H86E H 0.949777 1.041112 0.645561 0.050 Uiso 0.224(7) 1 calc R U P B 2
H86F H 0.893390 1.103978 0.630679 0.050 Uiso 0.224(7) 1 calc R U P B 2
C87 C 0.8065(2) 0.9335(5) 0.56889(15) 0.0270(13) Uani 1 1 d . . . . .
C88 C 0.8532(2) 0.9291(5) 0.54690(15) 0.0302(14) Uani 1 1 d . . . . .
H88 H 0.881071 0.865125 0.552173 0.036 Uiso 1 1 calc R U . . .
C89 C 0.8583(2) 1.0198(6) 0.51709(16) 0.0367(15) Uani 1 1 d . . . . .
H89 H 0.889404 1.015947 0.501399 0.044 Uiso 1 1 calc R U . . .
C90 C 0.8179(3) 1.1164(6) 0.51020(17) 0.0406(16) Uani 1 1 d . . . . .
H90 H 0.822175 1.178381 0.489972 0.049 Uiso 1 1 calc R U . . .
C91 C 0.7724(3) 1.1236(6) 0.53191(17) 0.0430(17) Uani 1 1 d . . . . .
H91 H 0.745511 1.190408 0.526940 0.052 Uiso 1 1 calc R U . . .
C92 C 0.7657(2) 1.0309(5) 0.56188(16) 0.0326(14) Uani 1 1 d . . . . .
C93 C 0.7235(2) 1.0056(6) 0.58835(17) 0.0363(15) Uani 1 1 d . . . . .
C94 C 0.6733(2) 1.0645(6) 0.59681(19) 0.0476(18) Uani 1 1 d . . . . .
H94 H 0.660979 1.140863 0.582924 0.057 Uiso 1 1 calc R U . . .
C95 C 0.6418(2) 1.0125(7) 0.62507(19) 0.0492(18) Uani 1 1 d . . . . .
H95 H 0.607715 1.053049 0.630625 0.059 Uiso 1 1 calc R U . . .
C96 C 0.6596(2) 0.9004(6) 0.64567(17) 0.0435(17) Uani 1 1 d . . . . .
H96 H 0.637381 0.865429 0.665163 0.052 Uiso 1 1 calc R U . . .
C97 C 0.7092(2) 0.8390(6) 0.63818(16) 0.0353(15) Uani 1 1 d . . . . .
H97 H 0.720715 0.761755 0.652037 0.042 Uiso 1 1 calc R U . . .
C98 C 0.7418(2) 0.8926(5) 0.61006(16) 0.0306(14) Uani 1 1 d . . . . .
C99 C 0.5080(3) 0.9340(5) 0.50951(16) 0.0449(17) Uani 1 1 d . . . . .
H99A H 0.478148 0.905607 0.526310 0.054 Uiso 1 1 calc R U . . .
H99B H 0.512003 0.863689 0.489866 0.054 Uiso 1 1 calc R U . . .
C100 C 0.5601(3) 0.9418(6) 0.53236(17) 0.0458(17) Uani 1 1 d . . . . .
H10A H 0.557016 1.015706 0.551031 0.055 Uiso 1 1 calc R U . . .
H10B H 0.590451 0.964323 0.515312 0.055 Uiso 1 1 calc R U . . .
C101 C 0.5738(3) 0.8093(6) 0.55343(16) 0.0541(19) Uani 1 1 d . . . . .
H10C H 0.544483 0.787688 0.570933 0.081 Uiso 1 1 calc R U . . .
H10D H 0.608115 0.820264 0.567617 0.081 Uiso 1 1 calc R U . . .
H10E H 0.577629 0.735888 0.535097 0.081 Uiso 1 1 calc R U . . .

loop_
_atom_site_aniso_label
_atom_site_aniso_U_11
_atom_site_aniso_U_22
_atom_site_aniso_U_33
_atom_site_aniso_U_23
_atom_site_aniso_U_13
_atom_site_aniso_U_12
Pd1 0.0171(2) 0.0196(2) 0.0212(2) -0.00072(18) -0.00128(17) -0.00164(18)
P1 0.0191(7) 0.0182(7) 0.0191(8) 0.0004(6) -0.0020(6) -0.0002(6)
O1 0.019(2) 0.050(3) 0.040(2) -0.016(2) 0.0029(19) 0.0032(19)
O2 0.0190(19) 0.027(2) 0.020(2) -0.0047(16) -0.0025(16) 0.0024(16)
N1 0.024(2) 0.025(3) 0.026(3) -0.003(2) 0.000(2) -0.008(2)
C1 0.016(3) 0.019(3) 0.021(3) -0.002(2) -0.002(2) 0.008(2)
C2 0.019(3) 0.015(3) 0.031(3) -0.005(2) -0.007(2) 0.005(2)
C3 0.024(3) 0.013(3) 0.047(4) 0.002(3) -0.004(3) -0.002(2)
C4 0.026(3) 0.015(3) 0.038(3) 0.011(3) -0.003(3) 0.001(3)
C5 0.023(3) 0.027(3) 0.027(3) 0.001(3) -0.006(2) 0.004(3)
C6 0.013(3) 0.017(3) 0.023(3) -0.007(2) -0.002(2) 0.006(2)
C7 0.019(3) 0.021(3) 0.019(3) -0.003(2) -0.003(2) 0.004(2)
C8 0.021(3) 0.032(3) 0.027(3) -0.005(3) -0.004(3) 0.001(3)
C9 0.018(3) 0.025(3) 0.032(3) -0.003(3) -0.005(3) 0.007(2)
C10 0.016(3) 0.031(3) 0.030(3) 0.000(3) -0.005(3) -0.003(3)
C11 0.028(3) 0.025(3) 0.017(3) -0.002(2) -0.005(2) -0.003(3)
C12 0.013(3) 0.023(3) 0.022(3) 0.006(2) -0.001(2) 0.005(2)
C13 0.020(3) 0.076(5) 0.052(4) -0.037(4) 0.013(3) -0.015(3)
C14 0.062(5) 0.053(5) 0.084(6) -0.002(4) 0.005(4) 0.016(4)
C15 0.066(5) 0.061(5) 0.084(6) 0.006(4) 0.018(5) 0.011(4)
C16 0.027(3) 0.024(3) 0.019(3) 0.000(2) -0.002(2) 0.005(2)
C17 0.031(3) 0.038(3) 0.030(3) 0.003(3) 0.001(3) 0.011(3)
C18 0.026(3) 0.026(3) 0.025(3) -0.002(3) 0.003(2) 0.006(3)
C19 0.028(3) 0.035(3) 0.020(3) -0.004(3) -0.002(3) 0.005(3)
C20 0.056(4) 0.032(4) 0.033(4) -0.007(3) 0.006(3) 0.000(3)
C21 0.104(6) 0.032(4) 0.019(3) -0.009(3) 0.012(4) -0.007(4)
C22 0.149(8) 0.047(5) 0.026(4) -0.008(3) 0.011(5) -0.009(5)
C23 0.075(5) 0.066(5) 0.024(4) 0.009(3) -0.012(4) 0.006(4)
C24 0.040(4) 0.033(3) 0.022(3) 0.004(3) -0.002(3) -0.006(3)
C25 0.015(3) 0.022(3) 0.017(3) 0.005(2) -0.005(2) 0.000(2)
C26 0.019(3) 0.023(3) 0.022(3) 0.001(2) -0.003(2) 0.002(2)
C27 0.037(3) 0.024(3) 0.022(3) 0.002(2) 0.003(3) 0.001(3)
C28 0.025(3) 0.029(3) 0.032(3) 0.005(3) 0.006(3) 0.005(3)
C29 0.016(3) 0.031(3) 0.028(3) 0.007(3) -0.002(2) -0.001(2)
C30 0.019(3) 0.031(3) 0.019(3) 0.004(2) -0.004(2) 0.001(2)
C38 0.028(3) 0.018(3) 0.023(3) 0.004(2) -0.012(3) 0.005(2)
C39 0.031(3) 0.020(3) 0.025(3) -0.002(2) -0.010(3) 0.000(3)
C40 0.044(4) 0.024(3) 0.025(3) -0.005(3) -0.016(3) 0.009(3)
C41 0.065(5) 0.025(3) 0.029(4) -0.009(3) -0.027(3) 0.014(3)
C42 0.036(4) 0.034(4) 0.045(4) -0.007(3) -0.020(3) -0.001(3)
C43 0.033(3) 0.030(3) 0.033(4) -0.002(3) -0.016(3) 0.003(3)
C44 0.030(3) 0.030(3) 0.045(4) 0.004(3) -0.016(3) -0.002(3)
C45 0.027(3) 0.040(4) 0.067(5) 0.006(4) -0.019(3) -0.014(3)
C46 0.020(3) 0.053(4) 0.071(5) 0.017(4) -0.001(3) -0.006(3)
C47 0.021(3) 0.052(4) 0.051(4) 0.007(3) -0.001(3) -0.002(3)
C48 0.026(3) 0.036(3) 0.040(4) -0.003(3) -0.002(3) -0.005(3)
C49 0.022(3) 0.023(3) 0.036(4) 0.003(3) -0.005(3) -0.006(3)
Pd2 0.0159(2) 0.0222(2) 0.0302(3) 0.00137(19) -0.00537(18) 0.00045(19)
P2 0.0171(7) 0.0230(8) 0.0307(9) -0.0027(6) -0.0048(7) 0.0008(6)
O3 0.017(2) 0.046(3) 0.061(3) 0.025(2) -0.009(2) -0.0031(19)
O4 0.033(2) 0.038(2) 0.027(2) -0.0075(18) -0.0064(19) -0.0081(19)
N2 0.021(2) 0.028(3) 0.031(3) 0.001(2) -0.010(2) 0.002(2)
C50 0.017(3) 0.019(3) 0.031(3) -0.004(2) -0.004(2) -0.004(2)
C51 0.024(3) 0.030(3) 0.044(4) 0.000(3) -0.009(3) -0.001(3)
C52 0.029(3) 0.026(3) 0.058(4) -0.007(3) -0.010(3) 0.005(3)
C53 0.032(3) 0.030(3) 0.068(5) -0.019(3) -0.008(3) -0.001(3)
C54 0.026(3) 0.039(4) 0.056(4) -0.017(3) -0.015(3) -0.001(3)
C55 0.022(3) 0.029(3) 0.040(4) -0.002(3) 0.002(3) 0.000(3)
C56 0.024(3) 0.022(3) 0.037(4) -0.009(3) -0.009(3) -0.004(3)
C57 0.020(3) 0.028(3) 0.049(4) 0.008(3) -0.007(3) -0.009(3)
C58 0.015(3) 0.039(4) 0.053(4) 0.006(3) -0.010(3) -0.007(3)
C59 0.028(3) 0.034(4) 0.057(5) 0.001(3) -0.020(3) -0.010(3)
C60 0.044(4) 0.028(3) 0.042(4) -0.001(3) -0.021(3) -0.005(3)
C61 0.031(3) 0.024(3) 0.031(3) -0.005(3) -0.011(3) -0.007(3)
C62 0.019(3) 0.058(5) 0.074(5) 0.038(4) -0.003(3) -0.001(3)
C63 0.045(4) 0.086(6) 0.096(6) 0.031(5) 0.010(5) 0.004(4)
C64 0.047(4) 0.055(5) 0.115(7) 0.025(5) -0.015(5) -0.014(4)
C65 0.048(4) 0.063(5) 0.027(4) -0.011(3) -0.006(3) -0.003(4)
C66 0.055(4) 0.081(5) 0.040(4) -0.004(4) 0.004(4) -0.015(4)
C67 0.102(7) 0.077(6) 0.043(4) -0.022(4) -0.015(4) -0.010(5)
C68 0.020(3) 0.026(3) 0.026(3) -0.006(3) -0.004(2) -0.003(3)
C69 0.024(3) 0.038(4) 0.039(4) 0.001(3) -0.002(3) -0.012(3)
C70 0.041(4) 0.047(4) 0.047(4) 0.004(3) 0.002(3) -0.007(3)
C71 0.028(3) 0.042(4) 0.049(4) -0.012(3) 0.011(3) -0.015(3)
C72 0.016(3) 0.069(5) 0.053(4) -0.014(4) 0.000(3) -0.007(3)
C73 0.019(3) 0.054(4) 0.038(4) -0.001(3) 0.001(3) -0.002(3)
C74 0.020(3) 0.035(3) 0.031(3) 0.003(3) -0.005(3) 0.003(3)
C75 0.042(4) 0.034(4) 0.048(4) 0.004(3) 0.003(3) 0.007(3)
C76 0.082(6) 0.044(4) 0.045(4) 0.015(3) 0.009(4) 0.003(4)
C77 0.096(6) 0.054(5) 0.038(4) 0.014(4) 0.005(4) 0.000(5)
C78 0.050(4) 0.069(5) 0.030(4) 0.006(3) -0.008(3) 0.009(4)
C79 0.025(3) 0.039(4) 0.032(3) 0.004(3) -0.005(3) -0.001(3)
C87 0.023(3) 0.025(3) 0.032(3) 0.006(3) -0.014(3) 0.001(3)
C88 0.030(3) 0.026(3) 0.033(3) 0.001(3) -0.013(3) -0.007(3)
C89 0.043(4) 0.033(4) 0.033(4) -0.001(3) -0.018(3) -0.016(3)
C90 0.044(4) 0.039(4) 0.038(4) 0.011(3) -0.022(3) -0.020(3)
C91 0.039(4) 0.036(4) 0.053(4) 0.017(3) -0.029(4) -0.004(3)
C92 0.025(3) 0.026(3) 0.046(4) 0.005(3) -0.016(3) -0.006(3)
C93 0.029(3) 0.030(3) 0.049(4) 0.005(3) -0.021(3) 0.005(3)
C94 0.031(4) 0.038(4) 0.073(5) 0.009(4) -0.015(4) 0.008(3)
C95 0.027(4) 0.057(5) 0.064(5) -0.005(4) -0.016(3) 0.018(3)
C96 0.024(3) 0.057(4) 0.049(4) 0.004(3) -0.010(3) 0.002(3)
C97 0.028(3) 0.035(3) 0.043(4) 0.001(3) -0.015(3) 0.003(3)
C98 0.020(3) 0.027(3) 0.045(4) 0.004(3) -0.008(3) 0.002(3)
C99 0.076(5) 0.027(3) 0.032(4) 0.000(3) 0.017(4) -0.018(3)
C100 0.071(5) 0.028(4) 0.039(4) -0.007(3) 0.014(4) -0.005(3)
C101 0.096(6) 0.030(4) 0.036(4) -0.001(3) 0.017(4) -0.001(4)

loop_
_atom_type_symbol
_atom_type_description
_atom_type_scat_dispersion_real
_atom_type_scat_dispersion_imag
_atom_type_scat_source
C C 0.0033 0.0016 'International Tables Vol C Tables 4.2.6.8 and 6.1.1.4'
H H 0.0000 0.0000 'International Tables Vol C Tables 4.2.6.8 and 6.1.1.4'
N N 0.0061 0.0033 'International Tables Vol C Tables 4.2.6.8 and 6.1.1.4'
O O 0.0106 0.0060 'International Tables Vol C Tables 4.2.6.8 and 6.1.1.4'
P P 0.1023 0.0942 'International Tables Vol C Tables 4.2.6.8 and 6.1.1.4'
Pd Pd -0.9988 1.0072 'International Tables Vol C Tables 4.2.6.8 and 6.1.1.4'

loop_
_geom_angle_atom_site_label_1
_geom_angle_atom_site_label_2
_geom_angle_atom_site_label_3
_geom_angle
_geom_angle_site_symmetry_1
_geom_angle_site_symmetry_3
_geom_angle_publ_flag
C31 Pd1 N1 87.0(2) . . ?
C31A Pd1 N1 90.8(7) . . ?
C31 Pd1 P1 90.2(2) . . ?
C31A Pd1 P1 89.3(7) . . ?
N1 Pd1 P1 168.59(12) . . ?
C31 Pd1 C7 170.1(2) . . ?
C31A Pd1 C7 158.8(5) . . ?
N1 Pd1 C7 102.54(16) . . ?
P1 Pd1 C7 80.88(12) . . ?
C1 P1 C19 102.5(2) . . ?
C1 P1 C25 105.8(2) . . ?
C19 P1 C25 104.4(2) . . ?
C1 P1 Pd1 107.90(16) . . ?
C19 P1 Pd1 122.25(18) . . ?
C25 P1 Pd1 112.56(16) . . ?
C8 O1 C13 118.8(4) . . ?
C12 O2 C16 119.3(4) . . ?
C38 N1 C49 105.0(4) . . ?
C38 N1 Pd1 121.3(3) . . ?
C49 N1 Pd1 133.1(3) . . ?
C6 C1 C2 118.3(4) . . ?
C6 C1 P1 118.0(4) . . ?
C2 C1 P1 123.7(4) . . ?
C3 C2 C1 121.3(5) . . ?
C3 C2 H2 119.4 . . ?
C1 C2 H2 119.4 . . ?
C4 C3 C2 119.4(5) . . ?
C4 C3 H3 120.3 . . ?
C2 C3 H3 120.3 . . ?
C5 C4 C3 120.3(5) . . ?
C5 C4 H4 119.8 . . ?
C3 C4 H4 119.8 . . ?
C4 C5 C6 120.8(5) . . ?
C4 C5 H5 119.6 . . ?
C6 C5 H5 119.6 . . ?
C5 C6 C1 119.8(5) . . ?
C5 C6 C7 116.4(4) . . ?
C1 C6 C7 123.7(4) . . ?
C8 C7 C12 117.3(5) . . ?
C8 C7 C6 119.4(4) . . ?
C12 C7 C6 118.1(4) . . ?
C8 C7 Pd1 91.0(3) . . ?
C12 C7 Pd1 92.1(3) . . ?
C6 C7 Pd1 109.4(3) . . ?
O1 C8 C9 124.3(5) . . ?
O1 C8 C7 114.3(4) . . ?
C9 C8 C7 121.4(5) . . ?
C10 C9 C8 119.2(5) . . ?
C10 C9 H9 120.4 . . ?
C8 C9 H9 120.4 . . ?
C9 C10 C11 122.2(5) . . ?
C9 C10 H10 118.9 . . ?
C11 C10 H10 118.9 . . ?
C10 C11 C12 118.9(5) . . ?
C10 C11 H11 120.6 . . ?
C12 C11 H11 120.6 . . ?
O2 C12 C11 125.2(5) . . ?
O2 C12 C7 113.9(4) . . ?
C11 C12 C7 120.9(5) . . ?
C15 C13 O1 107.5(6) . . ?
C15 C13 C14 112.9(6) . . ?
O1 C13 C14 106.3(5) . . ?
C15 C13 H13 110.0 . . ?
O1 C13 H13 110.0 . . ?
C14 C13 H13 110.0 . . ?
C13 C14 H14A 109.5 . . ?
C13 C14 H14B 109.5 . . ?
H14A C14 H14B 109.5 . . ?
C13 C14 H14C 109.5 . . ?
H14A C14 H14C 109.5 . . ?
H14B C14 H14C 109.5 . . ?
C13 C15 H15A 109.5 . . ?
C13 C15 H15B 109.5 . . ?
H15A C15 H15B 109.5 . . ?
C13 C15 H15C 109.5 . . ?
H15A C15 H15C 109.5 . . ?
H15B C15 H15C 109.5 . . ?
O2 C16 C18 106.0(4) . . ?
O2 C16 C17 109.5(4) . . ?
C18 C16 C17 112.4(4) . . ?
O2 C16 H16 109.6 . . ?
C18 C16 H16 109.6 . . ?
C17 C16 H16 109.6 . . ?
C16 C17 H17A 109.5 . . ?
C16 C17 H17B 109.5 . . ?
H17A C17 H17B 109.5 . . ?
C16 C17 H17C 109.5 . . ?
H17A C17 H17C 109.5 . . ?
H17B C17 H17C 109.5 . . ?
C16 C18 H18A 109.5 . . ?
C16 C18 H18B 109.5 . . ?
H18A C18 H18B 109.5 . . ?
C16 C18 H18C 109.5 . . ?
H18A C18 H18C 109.5 . . ?
H18B C18 H18C 109.5 . . ?
C20 C19 C24 114.9(5) . . ?
C20 C19 P1 111.5(4) . . ?
C24 C19 P1 113.1(4) . . ?
C20 C19 H19 105.4 . . ?
C24 C19 H19 105.4 . . ?
P1 C19 H19 105.4 . . ?
C19 C20 C21 111.1(5) . . ?
C19 C20 H20A 109.4 . . ?
C21 C20 H20A 109.4 . . ?
C19 C20 H20B 109.4 . . ?
C21 C20 H20B 109.4 . . ?
H20A C20 H20B 108.0 . . ?
C22 C21 C20 111.5(5) . . ?
C22 C21 H21A 109.3 . . ?
C20 C21 H21A 109.3 . . ?
C22 C21 H21B 109.3 . . ?
C20 C21 H21B 109.3 . . ?
H21A C21 H21B 108.0 . . ?
C23 C22 C21 111.3(6) . . ?
C23 C22 H22A 109.4 . . ?
C21 C22 H22A 109.4 . . ?
C23 C22 H22B 109.4 . . ?
C21 C22 H22B 109.4 . . ?
H22A C22 H22B 108.0 . . ?
C22 C23 C24 113.8(5) . . ?
C22 C23 H23A 108.8 . . ?
C24 C23 H23A 108.8 . . ?
C22 C23 H23B 108.8 . . ?
C24 C23 H23B 108.8 . . ?
H23A C23 H23B 107.7 . . ?
C23 C24 C19 111.5(5) . . ?
C23 C24 H24A 109.3 . . ?
C19 C24 H24A 109.3 . . ?
C23 C24 H24B 109.3 . . ?
C19 C24 H24B 109.3 . . ?
H24A C24 H24B 108.0 . . ?
C26 C25 C30 108.9(4) . . ?
C26 C25 P1 111.6(3) . . ?
C30 C25 P1 116.1(3) . . ?
C26 C25 H25 106.5 . . ?
C30 C25 H25 106.5 . . ?
P1 C25 H25 106.5 . . ?
C27 C26 C25 110.7(4) . . ?
C27 C26 H26A 109.5 . . ?
C25 C26 H26A 109.5 . . ?
C27 C26 H26B 109.5 . . ?
C25 C26 H26B 109.5 . . ?
H26A C26 H26B 108.1 . . ?
C26 C27 C28 111.5(4) . . ?
C26 C27 H27A 109.3 . . ?
C28 C27 H27A 109.3 . . ?
C26 C27 H27B 109.3 . . ?
C28 C27 H27B 109.3 . . ?
H27A C27 H27B 108.0 . . ?
C29 C28 C27 111.4(4) . . ?
C29 C28 H28A 109.3 . . ?
C27 C28 H28A 109.3 . . ?
C29 C28 H28B 109.3 . . ?
C27 C28 H28B 109.3 . . ?
H28A C28 H28B 108.0 . . ?
C30 C29 C28 112.3(4) . . ?
C30 C29 H29A 109.2 . . ?
C28 C29 H29A 109.2 . . ?
C30 C29 H29B 109.2 . . ?
C28 C29 H29B 109.2 . . ?
H29A C29 H29B 107.9 . . ?
C29 C30 C25 111.8(4) . . ?
C29 C30 H30A 109.3 . . ?
C25 C30 H30A 109.3 . . ?
C29 C30 H30B 109.3 . . ?
C25 C30 H30B 109.3 . . ?
H30A C30 H30B 107.9 . . ?
C32 C31 C36 119.5(6) . . ?
C32 C31 Pd1 121.2(5) . . ?
C36 C31 Pd1 119.3(5) . . ?
C31 C32 C33 117.7(7) . . ?
C31 C32 C37 123.7(6) . . ?
C33 C32 C37 118.6(6) . . ?
C34 C33 C32 120.8(8) . . ?
C34 C33 H33 119.6 . . ?
C32 C33 H33 119.6 . . ?
C35 C34 C33 121.0(8) . . ?
C35 C34 H34 119.5 . . ?
C33 C34 H34 119.5 . . ?
C34 C35 C36 119.0(8) . . ?
C34 C35 H35 120.5 . . ?
C36 C35 H35 120.5 . . ?
C35 C36 C31 121.8(8) . . ?
C35 C36 H36 119.1 . . ?
C31 C36 H36 119.1 . . ?
C32 C37 H37A 109.5 . . ?
C32 C37 H37B 109.5 . . ?
H37A C37 H37B 109.5 . . ?
C32 C37 H37C 109.5 . . ?
H37A C37 H37C 109.5 . . ?
H37B C37 H37C 109.5 . . ?
C36A C31A C32A 115.8(14) . . ?
C36A C31A Pd1 117.8(12) . . ?
C32A C31A Pd1 126.2(12) . . ?
C31A C32A C33A 119.8(14) . . ?
C31A C32A C37A 119.8(15) . . ?
C33A C32A C37A 120.3(14) . . ?
C34A C33A C32A 119.0(17) . . ?
C34A C33A H33A 120.5 . . ?
C32A C33A H33A 120.5 . . ?
C35A C34A C33A 121.8(18) . . ?
C35A C34A H34A 119.1 . . ?
C33A C34A H34A 119.1 . . ?
C34A C35A C36A 119.1(16) . . ?
C34A C35A H35A 120.4 . . ?
C36A C35A H35A 120.4 . . ?
C35A C36A C31A 123.5(17) . . ?
C35A C36A H36A 118.3 . . ?
C31A C36A H36A 118.3 . . ?
C32A C37A H37D 109.5 . . ?
C32A C37A H37E 109.5 . . ?
H37D C37A H37E 109.5 . . ?
C32A C37A H37F 109.5 . . ?
H37D C37A H37F 109.5 . . ?
H37E C37A H37F 109.5 . . ?
N1 C38 C39 128.1(5) . . ?
N1 C38 C43 111.5(5) . . ?
C39 C38 C43 120.4(5) . . ?
C40 C39 C38 118.2(5) . . ?
C40 C39 H39 120.9 . . ?
C38 C39 H39 120.9 . . ?
C39 C40 C41 122.0(6) . . ?
C39 C40 H40 119.0 . . ?
C41 C40 H40 119.0 . . ?
C42 C41 C40 120.8(5) . . ?
C42 C41 H41 119.6 . . ?
C40 C41 H41 119.6 . . ?
C41 C42 C43 119.3(6) . . ?
C41 C42 H42 120.3 . . ?
C43 C42 H42 120.3 . . ?
C42 C43 C44 135.1(6) . . ?
C42 C43 C38 119.4(6) . . ?
C44 C43 C38 105.5(5) . . ?
C49 C44 C45 119.9(6) . . ?
C49 C44 C43 106.2(5) . . ?
C45 C44 C43 133.9(6) . . ?
C46 C45 C44 119.1(6) . . ?
C46 C45 H45 120.4 . . ?
C44 C45 H45 120.4 . . ?
C45 C46 C47 120.9(6) . . ?
C45 C46 H46 119.6 . . ?
C47 C46 H46 119.6 . . ?
C46 C47 C48 121.2(6) . . ?
C46 C47 H47 119.4 . . ?
C48 C47 H47 119.4 . . ?
C47 C48 C49 118.9(5) . . ?
C47 C48 H48 120.6 . . ?
C49 C48 H48 120.6 . . ?
N1 C49 C48 128.3(5) . . ?
N1 C49 C44 111.8(5) . . ?
C48 C49 C44 119.9(5) . . ?
C80 Pd2 N2 87.0(3) . . ?
C80A Pd2 N2 91.0(9) . . ?
C80 Pd2 P2 89.5(2) . . ?
C80A Pd2 P2 88.3(9) . . ?
N2 Pd2 P2 166.59(13) . . ?
C80 Pd2 C56 170.5(3) . . ?
C80A Pd2 C56 161.0(8) . . ?
N2 Pd2 C56 102.23(17) . . ?
P2 Pd2 C56 81.95(13) . . ?
C50 P2 C74 103.3(2) . . ?
C50 P2 C68 105.8(2) . . ?
C74 P2 C68 103.5(2) . . ?
C50 P2 Pd2 107.15(17) . . ?
C74 P2 Pd2 125.51(18) . . ?
C68 P2 Pd2 109.96(17) . . ?
C57 O3 C62 118.8(4) . . ?
C61 O4 C65 119.4(4) . . ?
C98 N2 C87 105.6(4) . . ?
C98 N2 Pd2 131.7(4) . . ?
C87 N2 Pd2 120.7(3) . . ?
C55 C50 C51 118.5(5) . . ?
C55 C50 P2 118.5(4) . . ?
C51 C50 P2 123.0(4) . . ?
C52 C51 C50 121.3(5) . . ?
C52 C51 H51 119.3 . . ?
C50 C51 H51 119.3 . . ?
C51 C52 C53 119.8(5) . . ?
C51 C52 H52 120.1 . . ?
C53 C52 H52 120.1 . . ?
C54 C53 C52 119.8(5) . . ?
C54 C53 H53 120.1 . . ?
C52 C53 H53 120.1 . . ?
C53 C54 C55 120.9(5) . . ?
C53 C54 H54 119.5 . . ?
C55 C54 H54 119.5 . . ?
C50 C55 C54 119.5(5) . . ?
C50 C55 C56 124.1(5) . . ?
C54 C55 C56 116.4(5) . . ?
C57 C56 C61 117.2(5) . . ?
C57 C56 C55 118.4(5) . . ?
C61 C56 C55 119.2(5) . . ?
C57 C56 Pd2 88.1(3) . . ?
C61 C56 Pd2 96.0(3) . . ?
C55 C56 Pd2 108.3(3) . . ?
O3 C57 C58 124.4(5) . . ?
O3 C57 C56 114.4(5) . . ?
C58 C57 C56 121.2(5) . . ?
C59 C58 C57 118.7(5) . . ?
C59 C58 H58 120.6 . . ?
C57 C58 H58 120.6 . . ?
C58 C59 C60 122.3(6) . . ?
C58 C59 H59 118.9 . . ?
C60 C59 H59 118.9 . . ?
C61 C60 C59 118.6(6) . . ?
C61 C60 H60 120.7 . . ?
C59 C60 H60 120.7 . . ?
O4 C61 C60 124.6(5) . . ?
O4 C61 C56 113.5(5) . . ?
C60 C61 C56 122.0(6) . . ?
O3 C62 C63 108.2(6) . . ?
O3 C62 C64 105.9(5) . . ?
C63 C62 C64 113.0(6) . . ?
O3 C62 H62 109.9 . . ?
C63 C62 H62 109.9 . . ?
C64 C62 H62 109.9 . . ?
C62 C63 H63A 109.5 . . ?
C62 C63 H63B 109.5 . . ?
H63A C63 H63B 109.5 . . ?
C62 C63 H63C 109.5 . . ?
H63A C63 H63C 109.5 . . ?
H63B C63 H63C 109.5 . . ?
C62 C64 H64A 109.5 . . ?
C62 C64 H64B 109.5 . . ?
H64A C64 H64B 109.5 . . ?
C62 C64 H64C 109.5 . . ?
H64A C64 H64C 109.5 . . ?
H64B C64 H64C 109.5 . . ?
O4 C65 C66 105.5(5) . . ?
O4 C65 C67 109.0(5) . . ?
C66 C65 C67 112.8(6) . . ?
O4 C65 H65 109.8 . . ?
C66 C65 H65 109.8 . . ?
C67 C65 H65 109.8 . . ?
C65 C66 H66A 109.5 . . ?
C65 C66 H66B 109.5 . . ?
H66A C66 H66B 109.5 . . ?
C65 C66 H66C 109.5 . . ?
H66A C66 H66C 109.5 . . ?
H66B C66 H66C 109.5 . . ?
C65 C67 H67A 109.5 . . ?
C65 C67 H67B 109.5 . . ?
H67A C67 H67B 109.5 . . ?
C65 C67 H67C 109.5 . . ?
H67A C67 H67C 109.5 . . ?
H67B C67 H67C 109.5 . . ?
C73 C68 C69 109.4(4) . . ?
C73 C68 P2 117.3(4) . . ?
C69 C68 P2 110.4(3) . . ?
C73 C68 H68 106.4 . . ?
C69 C68 H68 106.4 . . ?
P2 C68 H68 106.4 . . ?
C68 C69 C70 111.4(4) . . ?
C68 C69 H69A 109.4 . . ?
C70 C69 H69A 109.4 . . ?
C68 C69 H69B 109.4 . . ?
C70 C69 H69B 109.4 . . ?
H69A C69 H69B 108.0 . . ?
C71 C70 C69 111.4(5) . . ?
C71 C70 H70A 109.3 . . ?
C69 C70 H70A 109.3 . . ?
C71 C70 H70B 109.3 . . ?
C69 C70 H70B 109.3 . . ?
H70A C70 H70B 108.0 . . ?
C70 C71 C72 110.9(5) . . ?
C70 C71 H71A 109.5 . . ?
C72 C71 H71A 109.5 . . ?
C70 C71 H71B 109.5 . . ?
C72 C71 H71B 109.5 . . ?
H71A C71 H71B 108.0 . . ?
C73 C72 C71 111.6(5) . . ?
C73 C72 H72A 109.3 . . ?
C71 C72 H72A 109.3 . . ?
C73 C72 H72B 109.3 . . ?
C71 C72 H72B 109.3 . . ?
H72A C72 H72B 108.0 . . ?
C68 C73 C72 110.8(5) . . ?
C68 C73 H73A 109.5 . . ?
C72 C73 H73A 109.5 . . ?
C68 C73 H73B 109.5 . . ?
C72 C73 H73B 109.5 . . ?
H73A C73 H73B 108.1 . . ?
C79 C74 C75 111.2(5) . . ?
C79 C74 P2 114.8(4) . . ?
C75 C74 P2 112.7(4) . . ?
C79 C74 H74 105.7 . . ?
C75 C74 H74 105.7 . . ?
P2 C74 H74 105.7 . . ?
C74 C75 C76 109.8(5) . . ?
C74 C75 H75A 109.7 . . ?
C76 C75 H75A 109.7 . . ?
C74 C75 H75B 109.7 . . ?
C76 C75 H75B 109.7 . . ?
H75A C75 H75B 108.2 . . ?
C77 C76 C75 111.8(5) . . ?
C77 C76 H76A 109.3 . . ?
C75 C76 H76A 109.3 . . ?
C77 C76 H76B 109.3 . . ?
C75 C76 H76B 109.3 . . ?
H76A C76 H76B 107.9 . . ?
C78 C77 C76 110.9(6) . . ?
C78 C77 H77A 109.5 . . ?
C76 C77 H77A 109.5 . . ?
C78 C77 H77B 109.5 . . ?
C76 C77 H77B 109.5 . . ?
H77A C77 H77B 108.1 . . ?
C77 C78 C79 111.9(5) . . ?
C77 C78 H78A 109.2 . . ?
C79 C78 H78A 109.2 . . ?
C77 C78 H78B 109.2 . . ?
C79 C78 H78B 109.2 . . ?
H78A C78 H78B 107.9 . . ?
C78 C79 C74 111.7(5) . . ?
C78 C79 H79A 109.3 . . ?
C74 C79 H79A 109.3 . . ?
C78 C79 H79B 109.3 . . ?
C74 C79 H79B 109.3 . . ?
H79A C79 H79B 107.9 . . ?
C81 C80 C85 117.9(6) . . ?
C81 C80 Pd2 121.9(5) . . ?
C85 C80 Pd2 120.2(5) . . ?
C80 C81 C82 119.8(6) . . ?
C80 C81 C86 123.5(6) . . ?
C82 C81 C86 116.6(6) . . ?
C83 C82 C81 120.6(7) . . ?
C83 C82 H82 119.7 . . ?
C81 C82 H82 119.7 . . ?
C82 C83 C84 120.4(8) . . ?
C82 C83 H83 119.8 . . ?
C84 C83 H83 119.8 . . ?
C85 C84 C83 118.2(8) . . ?
C85 C84 H84 120.9 . . ?
C83 C84 H84 120.9 . . ?
C84 C85 C80 123.0(7) . . ?
C84 C85 H85 118.5 . . ?
C80 C85 H85 118.5 . . ?
C81 C86 H86A 109.5 . . ?
C81 C86 H86B 109.5 . . ?
H86A C86 H86B 109.5 . . ?
C81 C86 H86C 109.5 . . ?
H86A C86 H86C 109.5 . . ?
H86B C86 H86C 109.5 . . ?
C81A C80A C85A 117.0(16) . . ?
C81A C80A Pd2 124.7(14) . . ?
C85A C80A Pd2 118.3(14) . . ?
C80A C81A C82A 122.0(16) . . ?
C80A C81A C86A 122.0(17) . . ?
C82A C81A C86A 115.3(16) . . ?
C83A C82A C81A 116.2(19) . . ?
C83A C82A H82A 121.9 . . ?
C81A C82A H82A 121.9 . . ?
C82A C83A C84A 124(2) . . ?
C82A C83A H83A 117.9 . . ?
C84A C83A H83A 117.9 . . ?
C85A C84A C83A 115.5(19) . . ?
C85A C84A H84A 122.2 . . ?
C83A C84A H84A 122.2 . . ?
C84A C85A C80A 124.5(19) . . ?
C84A C85A H85A 117.7 . . ?
C80A C85A H85A 117.7 . . ?
C81A C86A H86D 109.5 . . ?
C81A C86A H86E 109.5 . . ?
H86D C86A H86E 109.5 . . ?
C81A C86A H86F 109.5 . . ?
H86D C86A H86F 109.5 . . ?
H86E C86A H86F 109.5 . . ?
N2 C87 C88 128.1(5) . . ?
N2 C87 C92 111.2(5) . . ?
C88 C87 C92 120.6(5) . . ?
C89 C88 C87 119.1(5) . . ?
C89 C88 H88 120.4 . . ?
C87 C88 H88 120.4 . . ?
C88 C89 C90 120.2(6) . . ?
C88 C89 H89 119.9 . . ?
C90 C89 H89 119.9 . . ?
C91 C90 C89 121.4(6) . . ?
C91 C90 H90 119.3 . . ?
C89 C90 H90 119.3 . . ?
C90 C91 C92 119.5(6) . . ?
C90 C91 H91 120.2 . . ?
C92 C91 H91 120.2 . . ?
C87 C92 C91 119.1(6) . . ?
C87 C92 C93 106.5(5) . . ?
C91 C92 C93 134.3(6) . . ?
C94 C93 C98 119.0(6) . . ?
C94 C93 C92 135.7(6) . . ?
C98 C93 C92 105.4(5) . . ?
C95 C94 C93 120.4(6) . . ?
C95 C94 H94 119.8 . . ?
C93 C94 H94 119.8 . . ?
C94 C95 C96 120.2(6) . . ?
C94 C95 H95 119.9 . . ?
C96 C95 H95 119.9 . . ?
C97 C96 C95 121.2(6) . . ?
C97 C96 H96 119.4 . . ?
C95 C96 H96 119.4 . . ?
C98 C97 C96 118.9(5) . . ?
C98 C97 H97 120.6 . . ?
C96 C97 H97 120.6 . . ?
N2 C98 C97 128.3(5) . . ?
N2 C98 C93 111.3(5) . . ?
C97 C98 C93 120.4(5) . . ?
C100 C99 C99 113.9(6) . 3_676 ?
C100 C99 H99A 108.8 . . ?
C99 C99 H99A 108.8 3_676 . ?
C100 C99 H99B 108.8 . . ?
C99 C99 H99B 108.8 3_676 . ?
H99A C99 H99B 107.7 . . ?
C99 C100 C101 113.2(5) . . ?
C99 C100 H10A 108.9 . . ?
C101 C100 H10A 108.9 . . ?
C99 C100 H10B 108.9 . . ?
C101 C100 H10B 108.9 . . ?
H10A C100 H10B 107.8 . . ?
C100 C101 H10C 109.5 . . ?
C100 C101 H10D 109.5 . . ?
H10C C101 H10D 109.5 . . ?
C100 C101 H10E 109.5 . . ?
H10C C101 H10E 109.5 . . ?
H10D C101 H10E 109.5 . . ?

loop_
_geom_bond_atom_site_label_1
_geom_bond_atom_site_label_2
_geom_bond_distance
_geom_bond_site_symmetry_2
_geom_bond_publ_flag
Pd1 C31 2.003(6) . ?
Pd1 C31A 2.047(13) . ?
Pd1 N1 2.085(4) . ?
Pd1 P1 2.2861(14) . ?
Pd1 C7 2.488(5) . ?
P1 C1 1.810(5) . ?
P1 C19 1.846(5) . ?
P1 C25 1.850(5) . ?
O1 C8 1.362(6) . ?
O1 C13 1.482(6) . ?
O2 C12 1.365(5) . ?
O2 C16 1.452(5) . ?
N1 C38 1.385(6) . ?
N1 C49 1.392(6) . ?
C1 C6 1.398(6) . ?
C1 C2 1.406(6) . ?
C2 C3 1.386(7) . ?
C2 H2 0.9500 . ?
C3 C4 1.381(7) . ?
C3 H3 0.9500 . ?
C4 C5 1.379(7) . ?
C4 H4 0.9500 . ?
C5 C6 1.394(7) . ?
C5 H5 0.9500 . ?
C6 C7 1.501(6) . ?
C7 C8 1.404(7) . ?
C7 C12 1.420(6) . ?
C8 C9 1.386(7) . ?
C9 C10 1.372(7) . ?
C9 H9 0.9500 . ?
C10 C11 1.374(7) . ?
C10 H10 0.9500 . ?
C11 C12 1.395(6) . ?
C11 H11 0.9500 . ?
C13 C15 1.464(9) . ?
C13 C14 1.497(8) . ?
C13 H13 1.0000 . ?
C14 H14A 0.9800 . ?
C14 H14B 0.9800 . ?
C14 H14C 0.9800 . ?
C15 H15A 0.9800 . ?
C15 H15B 0.9800 . ?
C15 H15C 0.9800 . ?
C16 C18 1.495(6) . ?
C16 C17 1.518(7) . ?
C16 H16 1.0000 . ?
C17 H17A 0.9800 . ?
C17 H17B 0.9800 . ?
C17 H17C 0.9800 . ?
C18 H18A 0.9800 . ?
C18 H18B 0.9800 . ?
C18 H18C 0.9800 . ?
C19 C20 1.507(7) . ?
C19 C24 1.540(7) . ?
C19 H19 1.0000 . ?
C20 C21 1.533(7) . ?
C20 H20A 0.9900 . ?
C20 H20B 0.9900 . ?
C21 C22 1.512(8) . ?
C21 H21A 0.9900 . ?
C21 H21B 0.9900 . ?
C22 C23 1.484(9) . ?
C22 H22A 0.9900 . ?
C22 H22B 0.9900 . ?
C23 C24 1.518(7) . ?
C23 H23A 0.9900 . ?
C23 H23B 0.9900 . ?
C24 H24A 0.9900 . ?
C24 H24B 0.9900 . ?
C25 C26 1.530(6) . ?
C25 C30 1.540(6) . ?
C25 H25 1.0000 . ?
C26 C27 1.525(6) . ?
C26 H26A 0.9900 . ?
C26 H26B 0.9900 . ?
C27 C28 1.531(7) . ?
C27 H27A 0.9900 . ?
C27 H27B 0.9900 . ?
C28 C29 1.519(7) . ?
C28 H28A 0.9900 . ?
C28 H28B 0.9900 . ?
C29 C30 1.518(6) . ?
C29 H29A 0.9900 . ?
C29 H29B 0.9900 . ?
C30 H30A 0.9900 . ?
C30 H30B 0.9900 . ?
C31 C32 1.389(8) . ?
C31 C36 1.392(9) . ?
C32 C33 1.419(9) . ?
C32 C37 1.488(9) . ?
C33 C34 1.379(9) . ?
C33 H33 0.9500 . ?
C34 C35 1.355(10) . ?
C34 H34 0.9500 . ?
C35 C36 1.380(10) . ?
C35 H35 0.9500 . ?
C36 H36 0.9500 . ?
C37 H37A 0.9800 . ?
C37 H37B 0.9800 . ?
C37 H37C 0.9800 . ?
C31A C36A 1.390(17) . ?
C31A C32A 1.416(16) . ?
C32A C33A 1.436(17) . ?
C32A C37A 1.500(17) . ?
C33A C34A 1.363(16) . ?
C33A H33A 0.9500 . ?
C34A C35A 1.343(18) . ?
C34A H34A 0.9500 . ?
C35A C36A 1.383(17) . ?
C35A H35A 0.9500 . ?
C36A H36A 0.9500 . ?
C37A H37D 0.9800 . ?
C37A H37E 0.9800 . ?
C37A H37F 0.9800 . ?
C38 C39 1.401(7) . ?
C38 C43 1.428(7) . ?
C39 C40 1.372(7) . ?
C39 H39 0.9500 . ?
C40 C41 1.384(8) . ?
C40 H40 0.9500 . ?
C41 C42 1.381(8) . ?
C41 H41 0.9500 . ?
C42 C43 1.391(7) . ?
C42 H42 0.9500 . ?
C43 C44 1.427(8) . ?
C44 C49 1.409(7) . ?
C44 C45 1.412(8) . ?
C45 C46 1.376(8) . ?
C45 H45 0.9500 . ?
C46 C47 1.383(8) . ?
C46 H46 0.9500 . ?
C47 C48 1.391(7) . ?
C47 H47 0.9500 . ?
C48 C49 1.401(7) . ?
C48 H48 0.9500 . ?
Pd2 C80 1.990(6) . ?
Pd2 C80A 2.002(14) . ?
Pd2 N2 2.080(4) . ?
Pd2 P2 2.2737(14) . ?
Pd2 C56 2.483(5) . ?
P2 C50 1.811(5) . ?
P2 C74 1.839(5) . ?
P2 C68 1.852(5) . ?
O3 C57 1.362(6) . ?
O3 C62 1.464(6) . ?
O4 C61 1.374(6) . ?
O4 C65 1.460(6) . ?
N2 C98 1.382(6) . ?
N2 C87 1.387(6) . ?
C50 C55 1.393(7) . ?
C50 C51 1.401(7) . ?
C51 C52 1.378(7) . ?
C51 H51 0.9500 . ?
C52 C53 1.379(7) . ?
C52 H52 0.9500 . ?
C53 C54 1.379(7) . ?
C53 H53 0.9500 . ?
C54 C55 1.398(7) . ?
C54 H54 0.9500 . ?
C55 C56 1.511(7) . ?
C56 C57 1.411(7) . ?
C56 C61 1.415(7) . ?
C57 C58 1.403(7) . ?
C58 C59 1.380(7) . ?
C58 H58 0.9500 . ?
C59 C60 1.386(8) . ?
C59 H59 0.9500 . ?
C60 C61 1.385(7) . ?
C60 H60 0.9500 . ?
C62 C63 1.465(9) . ?
C62 C64 1.508(8) . ?
C62 H62 1.0000 . ?
C63 H63A 0.9800 . ?
C63 H63B 0.9800 . ?
C63 H63C 0.9800 . ?
C64 H64A 0.9800 . ?
C64 H64B 0.9800 . ?
C64 H64C 0.9800 . ?
C65 C66 1.503(8) . ?
C65 C67 1.507(8) . ?
C65 H65 1.0000 . ?
C66 H66A 0.9800 . ?
C66 H66B 0.9800 . ?
C66 H66C 0.9800 . ?
C67 H67A 0.9800 . ?
C67 H67B 0.9800 . ?
C67 H67C 0.9800 . ?
C68 C73 1.519(7) . ?
C68 C69 1.525(7) . ?
C68 H68 1.0000 . ?
C69 C70 1.528(7) . ?
C69 H69A 0.9900 . ?
C69 H69B 0.9900 . ?
C70 C71 1.508(7) . ?
C70 H70A 0.9900 . ?
C70 H70B 0.9900 . ?
C71 C72 1.529(8) . ?
C71 H71A 0.9900 . ?
C71 H71B 0.9900 . ?
C72 C73 1.521(7) . ?
C72 H72A 0.9900 . ?
C72 H72B 0.9900 . ?
C73 H73A 0.9900 . ?
C73 H73B 0.9900 . ?
C74 C79 1.526(7) . ?
C74 C75 1.529(7) . ?
C74 H74 1.0000 . ?
C75 C76 1.544(8) . ?
C75 H75A 0.9900 . ?
C75 H75B 0.9900 . ?
C76 C77 1.523(8) . ?
C76 H76A 0.9900 . ?
C76 H76B 0.9900 . ?
C77 C78 1.498(8) . ?
C77 H77A 0.9900 . ?
C77 H77B 0.9900 . ?
C78 C79 1.519(7) . ?
C78 H78A 0.9900 . ?
C78 H78B 0.9900 . ?
C79 H79A 0.9900 . ?
C79 H79B 0.9900 . ?
C80 C81 1.383(9) . ?
C80 C85 1.413(9) . ?
C81 C82 1.410(9) . ?
C81 C86 1.499(9) . ?
C82 C83 1.360(9) . ?
C82 H82 0.9500 . ?
C83 C84 1.418(10) . ?
C83 H83 0.9500 . ?
C84 C85 1.349(9) . ?
C84 H84 0.9500 . ?
C85 H85 0.9500 . ?
C86 H86A 0.9800 . ?
C86 H86B 0.9800 . ?
C86 H86C 0.9800 . ?
C80A C81A 1.377(18) . ?
C80A C85A 1.403(19) . ?
C81A C82A 1.423(18) . ?
C81A C86A 1.506(18) . ?
C82A C83A 1.355(17) . ?
C82A H82A 0.9500 . ?
C83A C84A 1.425(19) . ?
C83A H83A 0.9500 . ?
C84A C85A 1.343(18) . ?
C84A H84A 0.9500 . ?
C85A H85A 0.9500 . ?
C86A H86D 0.9800 . ?
C86A H86E 0.9800 . ?
C86A H86F 0.9800 . ?
C87 C88 1.394(7) . ?
C87 C92 1.410(7) . ?
C88 C89 1.393(7) . ?
C88 H88 0.9500 . ?
C89 C90 1.398(8) . ?
C89 H89 0.9500 . ?
C90 C91 1.365(8) . ?
C90 H90 0.9500 . ?
C91 C92 1.415(7) . ?
C91 H91 0.9500 . ?
C92 C93 1.429(8) . ?
C93 C94 1.398(8) . ?
C93 C98 1.427(7) . ?
C94 C95 1.373(8) . ?
C94 H94 0.9500 . ?
C95 C96 1.396(8) . ?
C95 H95 0.9500 . ?
C96 C97 1.391(7) . ?
C96 H96 0.9500 . ?
C97 C98 1.390(7) . ?
C97 H97 0.9500 . ?
C99 C100 1.506(8) . ?
C99 C99 1.521(11) 3_676 ?
C99 H99A 0.9900 . ?
C99 H99B 0.9900 . ?
C100 C101 1.545(8) . ?
C100 H10A 0.9900 . ?
C100 H10B 0.9900 . ?
C101 H10C 0.9800 . ?
C101 H10D 0.9800 . ?
C101 H10E 0.9800 . ?

loop_
_geom_torsion_atom_site_label_1
_geom_torsion_atom_site_label_2
_geom_torsion_atom_site_label_3
_geom_torsion_atom_site_label_4
_geom_torsion
_geom_torsion_site_symmetry_1
_geom_torsion_site_symmetry_2
_geom_torsion_site_symmetry_3
_geom_torsion_site_symmetry_4
_geom_torsion_publ_flag
C19 P1 C1 C6 -131.0(4) . . . . ?
C25 P1 C1 C6 119.9(4) . . . . ?
Pd1 P1 C1 C6 -0.7(4) . . . . ?
C19 P1 C1 C2 48.3(5) . . . . ?
C25 P1 C1 C2 -60.8(5) . . . . ?
Pd1 P1 C1 C2 178.6(4) . . . . ?
C6 C1 C2 C3 -1.4(7) . . . . ?
P1 C1 C2 C3 179.3(4) . . . . ?
C1 C2 C3 C4 1.1(8) . . . . ?
C2 C3 C4 C5 0.6(8) . . . . ?
C3 C4 C5 C6 -1.8(8) . . . . ?
C4 C5 C6 C1 1.4(7) . . . . ?
C4 C5 C6 C7 177.7(5) . . . . ?
C2 C1 C6 C5 0.2(7) . . . . ?
P1 C1 C6 C5 179.6(4) . . . . ?
C2 C1 C6 C7 -175.8(4) . . . . ?
P1 C1 C6 C7 3.5(6) . . . . ?
C5 C6 C7 C8 -77.6(6) . . . . ?
C1 C6 C7 C8 98.5(6) . . . . ?
C5 C6 C7 C12 76.2(6) . . . . ?
C1 C6 C7 C12 -107.6(5) . . . . ?
C5 C6 C7 Pd1 179.7(3) . . . . ?
C1 C6 C7 Pd1 -4.2(5) . . . . ?
C13 O1 C8 C9 -11.9(8) . . . . ?
C13 O1 C8 C7 165.0(5) . . . . ?
C12 C7 C8 O1 -173.8(4) . . . . ?
C6 C7 C8 O1 -19.7(7) . . . . ?
Pd1 C7 C8 O1 93.3(4) . . . . ?
C12 C7 C8 C9 3.1(8) . . . . ?
C6 C7 C8 C9 157.2(5) . . . . ?
Pd1 C7 C8 C9 -89.8(5) . . . . ?
O1 C8 C9 C10 174.2(5) . . . . ?
C7 C8 C9 C10 -2.4(8) . . . . ?
C8 C9 C10 C11 0.0(8) . . . . ?
C9 C10 C11 C12 1.5(8) . . . . ?
C16 O2 C12 C11 11.8(7) . . . . ?
C16 O2 C12 C7 -166.9(4) . . . . ?
C10 C11 C12 O2 -179.4(5) . . . . ?
C10 C11 C12 C7 -0.7(7) . . . . ?
C8 C7 C12 O2 177.3(4) . . . . ?
C6 C7 C12 O2 22.9(6) . . . . ?
Pd1 C7 C12 O2 -90.5(4) . . . . ?
C8 C7 C12 C11 -1.6(7) . . . . ?
C6 C7 C12 C11 -156.0(4) . . . . ?
Pd1 C7 C12 C11 90.6(4) . . . . ?
C8 O1 C13 C15 91.6(6) . . . . ?
C8 O1 C13 C14 -147.2(5) . . . . ?
C12 O2 C16 C18 -162.6(4) . . . . ?
C12 O2 C16 C17 75.9(5) . . . . ?
C1 P1 C19 C20 65.6(4) . . . . ?
C25 P1 C19 C20 175.7(4) . . . . ?
Pd1 P1 C19 C20 -55.2(5) . . . . ?
C1 P1 C19 C24 -163.0(4) . . . . ?
C25 P1 C19 C24 -52.9(4) . . . . ?
Pd1 P1 C19 C24 76.2(4) . . . . ?
C24 C19 C20 C21 49.0(7) . . . . ?
P1 C19 C20 C21 179.4(4) . . . . ?
C19 C20 C21 C22 -54.0(8) . . . . ?
C20 C21 C22 C23 57.6(8) . . . . ?
C21 C22 C23 C24 -55.7(8) . . . . ?
C22 C23 C24 C19 49.1(8) . . . . ?
C20 C19 C24 C23 -46.2(7) . . . . ?
P1 C19 C24 C23 -175.8(4) . . . . ?
C1 P1 C25 C26 -72.3(4) . . . . ?
C19 P1 C25 C26 180.0(4) . . . . ?
Pd1 P1 C25 C26 45.3(4) . . . . ?
C1 P1 C25 C30 53.4(4) . . . . ?
C19 P1 C25 C30 -54.4(4) . . . . ?
Pd1 P1 C25 C30 171.0(3) . . . . ?
C30 C25 C26 C27 58.6(5) . . . . ?
P1 C25 C26 C27 -171.8(3) . . . . ?
C25 C26 C27 C28 -57.7(5) . . . . ?
C26 C27 C28 C29 53.7(6) . . . . ?
C27 C28 C29 C30 -52.1(6) . . . . ?
C28 C29 C30 C25 54.7(6) . . . . ?
C26 C25 C30 C29 -57.3(5) . . . . ?
P1 C25 C30 C29 175.7(3) . . . . ?
C36 C31 C32 C33 3.7(11) . . . . ?
Pd1 C31 C32 C33 -177.0(6) . . . . ?
C36 C31 C32 C37 -177.5(7) . . . . ?
Pd1 C31 C32 C37 1.8(10) . . . . ?
C31 C32 C33 C34 0.4(11) . . . . ?
C37 C32 C33 C34 -178.6(8) . . . . ?
C32 C33 C34 C35 -4.9(14) . . . . ?
C33 C34 C35 C36 5.1(14) . . . . ?
C34 C35 C36 C31 -0.9(12) . . . . ?
C32 C31 C36 C35 -3.5(12) . . . . ?
Pd1 C31 C36 C35 177.2(6) . . . . ?
C36A C31A C32A C33A -5(3) . . . . ?
Pd1 C31A C32A C33A 179.4(18) . . . . ?
C36A C31A C32A C37A 174.5(19) . . . . ?
Pd1 C31A C32A C37A -1(3) . . . . ?
C31A C32A C33A C34A -3(3) . . . . ?
C37A C32A C33A C34A 177(2) . . . . ?
C32A C33A C34A C35A 10(4) . . . . ?
C33A C34A C35A C36A -8(3) . . . . ?
C34A C35A C36A C31A -1(3) . . . . ?
C32A C31A C36A C35A 8(3) . . . . ?
Pd1 C31A C36A C35A -176.4(17) . . . . ?
C49 N1 C38 C39 177.9(5) . . . . ?
Pd1 N1 C38 C39 -10.0(7) . . . . ?
C49 N1 C38 C43 0.2(6) . . . . ?
Pd1 N1 C38 C43 172.3(3) . . . . ?
N1 C38 C39 C40 -176.2(5) . . . . ?
C43 C38 C39 C40 1.3(7) . . . . ?
C38 C39 C40 C41 -0.6(8) . . . . ?
C39 C40 C41 C42 -0.9(8) . . . . ?
C40 C41 C42 C43 1.6(8) . . . . ?
C41 C42 C43 C44 176.7(6) . . . . ?
C41 C42 C43 C38 -0.9(8) . . . . ?
N1 C38 C43 C42 177.4(5) . . . . ?
C39 C38 C43 C42 -0.5(8) . . . . ?
N1 C38 C43 C44 -0.9(6) . . . . ?
C39 C38 C43 C44 -178.8(5) . . . . ?
C42 C43 C44 C49 -176.7(6) . . . . ?
C38 C43 C44 C49 1.2(6) . . . . ?
C42 C43 C44 C45 3.3(12) . . . . ?
C38 C43 C44 C45 -178.8(6) . . . . ?
C49 C44 C45 C46 -0.3(9) . . . . ?
C43 C44 C45 C46 179.7(6) . . . . ?
C44 C45 C46 C47 2.8(9) . . . . ?
C45 C46 C47 C48 -2.9(9) . . . . ?
C46 C47 C48 C49 0.4(9) . . . . ?
C38 N1 C49 C48 -178.3(5) . . . . ?
Pd1 N1 C49 C48 11.0(8) . . . . ?
C38 N1 C49 C44 0.6(6) . . . . ?
Pd1 N1 C49 C44 -170.1(4) . . . . ?
C47 C48 C49 N1 -179.0(5) . . . . ?
C47 C48 C49 C44 2.1(8) . . . . ?
C45 C44 C49 N1 178.8(5) . . . . ?
C43 C44 C49 N1 -1.2(6) . . . . ?
C45 C44 C49 C48 -2.1(8) . . . . ?
C43 C44 C49 C48 177.8(5) . . . . ?
C74 P2 C50 C55 133.5(4) . . . . ?
C68 P2 C50 C55 -118.0(4) . . . . ?
Pd2 P2 C50 C55 -0.7(4) . . . . ?
C74 P2 C50 C51 -46.3(5) . . . . ?
C68 P2 C50 C51 62.1(5) . . . . ?
Pd2 P2 C50 C51 179.4(4) . . . . ?
C55 C50 C51 C52 0.9(8) . . . . ?
P2 C50 C51 C52 -179.2(4) . . . . ?
C50 C51 C52 C53 -1.1(9) . . . . ?
C51 C52 C53 C54 0.6(9) . . . . ?
C52 C53 C54 C55 0.0(10) . . . . ?
C51 C50 C55 C54 -0.3(8) . . . . ?
P2 C50 C55 C54 179.8(4) . . . . ?
C51 C50 C55 C56 179.2(5) . . . . ?
P2 C50 C55 C56 -0.7(7) . . . . ?
C53 C54 C55 C50 -0.2(9) . . . . ?
C53 C54 C55 C56 -179.7(5) . . . . ?
C50 C55 C56 C57 -96.4(6) . . . . ?
C54 C55 C56 C57 83.1(7) . . . . ?
C50 C55 C56 C61 109.7(6) . . . . ?
C54 C55 C56 C61 -70.8(7) . . . . ?
C50 C55 C56 Pd2 1.6(6) . . . . ?
C54 C55 C56 Pd2 -178.9(4) . . . . ?
C62 O3 C57 C58 12.9(8) . . . . ?
C62 O3 C57 C56 -164.1(5) . . . . ?
C61 C56 C57 O3 172.5(5) . . . . ?
C55 C56 C57 O3 18.0(7) . . . . ?
Pd2 C56 C57 O3 -91.8(4) . . . . ?
C61 C56 C57 C58 -4.7(8) . . . . ?
C55 C56 C57 C58 -159.1(5) . . . . ?
Pd2 C56 C57 C58 91.1(5) . . . . ?
O3 C57 C58 C59 -173.5(5) . . . . ?
C56 C57 C58 C59 3.3(9) . . . . ?
C57 C58 C59 C60 -0.4(9) . . . . ?
C58 C59 C60 C61 -0.9(9) . . . . ?
C65 O4 C61 C60 -13.2(8) . . . . ?
C65 O4 C61 C56 166.9(5) . . . . ?
C59 C60 C61 O4 179.5(5) . . . . ?
C59 C60 C61 C56 -0.6(8) . . . . ?
C57 C56 C61 O4 -176.8(4) . . . . ?
C55 C56 C61 O4 -22.5(7) . . . . ?
Pd2 C56 C61 O4 92.3(4) . . . . ?
C57 C56 C61 C60 3.3(8) . . . . ?
C55 C56 C61 C60 157.6(5) . . . . ?
Pd2 C56 C61 C60 -87.6(5) . . . . ?
C57 O3 C62 C63 -90.4(6) . . . . ?
C57 O3 C62 C64 148.1(5) . . . . ?
C61 O4 C65 C66 161.8(5) . . . . ?
C61 O4 C65 C67 -76.8(7) . . . . ?
C50 P2 C68 C73 -63.7(5) . . . . ?
C74 P2 C68 C73 44.7(5) . . . . ?
Pd2 P2 C68 C73 -179.0(4) . . . . ?
C50 P2 C68 C69 62.5(4) . . . . ?
C74 P2 C68 C69 170.8(4) . . . . ?
Pd2 P2 C68 C69 -52.9(4) . . . . ?
C73 C68 C69 C70 -57.6(6) . . . . ?
P2 C68 C69 C70 171.9(4) . . . . ?
C68 C69 C70 C71 56.4(7) . . . . ?
C69 C70 C71 C72 -54.0(7) . . . . ?
C70 C71 C72 C73 54.7(7) . . . . ?
C69 C68 C73 C72 57.9(6) . . . . ?
P2 C68 C73 C72 -175.4(4) . . . . ?
C71 C72 C73 C68 -57.1(7) . . . . ?
C50 P2 C74 C79 166.7(4) . . . . ?
C68 P2 C74 C79 56.5(4) . . . . ?
Pd2 P2 C74 C79 -70.5(4) . . . . ?
C50 P2 C74 C75 -64.5(4) . . . . ?
C68 P2 C74 C75 -174.7(4) . . . . ?
Pd2 P2 C74 C75 58.2(5) . . . . ?
C79 C74 C75 C76 -54.9(6) . . . . ?
P2 C74 C75 C76 174.5(4) . . . . ?
C74 C75 C76 C77 55.7(7) . . . . ?
C75 C76 C77 C78 -56.1(8) . . . . ?
C76 C77 C78 C79 55.4(8) . . . . ?
C77 C78 C79 C74 -55.3(7) . . . . ?
C75 C74 C79 C78 55.1(6) . . . . ?
P2 C74 C79 C78 -175.4(4) . . . . ?
C85 C80 C81 C82 -3.2(11) . . . . ?
Pd2 C80 C81 C82 177.1(6) . . . . ?
C85 C80 C81 C86 -179.9(7) . . . . ?
Pd2 C80 C81 C86 0.4(10) . . . . ?
C80 C81 C82 C83 0.6(13) . . . . ?
C86 C81 C82 C83 177.5(8) . . . . ?
C81 C82 C83 C84 2.2(14) . . . . ?
C82 C83 C84 C85 -2.1(13) . . . . ?
C83 C84 C85 C80 -0.7(12) . . . . ?
C81 C80 C85 C84 3.3(11) . . . . ?
Pd2 C80 C85 C84 -177.0(6) . . . . ?
C85A C80A C81A C82A -2(4) . . . . ?
Pd2 C80A C81A C82A 177(2) . . . . ?
C85A C80A C81A C86A -172(2) . . . . ?
Pd2 C80A C81A C86A 8(4) . . . . ?
C80A C81A C82A C83A 7(4) . . . . ?
C86A C81A C82A C83A 178(2) . . . . ?
C81A C82A C83A C84A -8(4) . . . . ?
C82A C83A C84A C85A 2(4) . . . . ?
C83A C84A C85A C80A 3(4) . . . . ?
C81A C80A C85A C84A -3(4) . . . . ?
Pd2 C80A C85A C84A 177(2) . . . . ?
C98 N2 C87 C88 -178.2(5) . . . . ?
Pd2 N2 C87 C88 15.8(7) . . . . ?
C98 N2 C87 C92 0.3(6) . . . . ?
Pd2 N2 C87 C92 -165.6(3) . . . . ?
N2 C87 C88 C89 176.6(5) . . . . ?
C92 C87 C88 C89 -1.9(8) . . . . ?
C87 C88 C89 C90 2.0(8) . . . . ?
C88 C89 C90 C91 -0.8(8) . . . . ?
C89 C90 C91 C92 -0.5(9) . . . . ?
N2 C87 C92 C91 -178.1(5) . . . . ?
C88 C87 C92 C91 0.6(8) . . . . ?
N2 C87 C92 C93 -0.2(6) . . . . ?
C88 C87 C92 C93 178.5(5) . . . . ?
C90 C91 C92 C87 0.6(8) . . . . ?
C90 C91 C92 C93 -176.5(6) . . . . ?
C87 C92 C93 C94 178.9(7) . . . . ?
C91 C92 C93 C94 -3.7(12) . . . . ?
C87 C92 C93 C98 0.0(6) . . . . ?
C91 C92 C93 C98 177.4(6) . . . . ?
C98 C93 C94 C95 -1.3(9) . . . . ?
C92 C93 C94 C95 180.0(7) . . . . ?
C93 C94 C95 C96 0.1(10) . . . . ?
C94 C95 C96 C97 0.0(9) . . . . ?
C95 C96 C97 C98 1.1(9) . . . . ?
C87 N2 C98 C97 178.2(6) . . . . ?
Pd2 N2 C98 C97 -18.0(9) . . . . ?
C87 N2 C98 C93 -0.3(6) . . . . ?
Pd2 N2 C98 C93 163.5(4) . . . . ?
C96 C97 C98 N2 179.3(5) . . . . ?
C96 C97 C98 C93 -2.4(8) . . . . ?
C94 C93 C98 N2 -178.9(5) . . . . ?
C92 C93 C98 N2 0.2(6) . . . . ?
C94 C93 C98 C97 2.4(8) . . . . ?
C92 C93 C98 C97 -178.5(5) . . . . ?
C99 C99 C100 C101 176.5(6) 3_676 . . . ?
